data_7052039
loop_
_publ_author_name
'Zheng, Zhanjiang'
'Zhao, Gang'
'Fablet, R\'emy'
'Bouyahyi, Miloud'
'Thomas, Christophe M.'
'Roisnel, Thierry'
'Casagrande Jr, Osvaldo'
'Carpentier, Jean-Fran\,cois'

_publ_section_title
;
 Zinc and enolato-magnesium complexes based on bi-, tri- and
 tetradentate aminophenolate ligands
;
_journal_issue 12
_journal_name_full 'New Journal of Chemistry'
_journal_page_first 2279
_journal_paper_doi 10.1039/b812754a
_journal_volume 32
_journal_year 2008
_chemical_compound_source 'synthesis as described'
_chemical_formula_moiety 'C38 H47 Mg N3 O2'
_chemical_formula_sum 'C38 H47 Mg N3 O2'
_chemical_formula_weight 602.1
_chemical_name_systematic
;
?
;
_space_group_IT_number 14
_symmetry_cell_setting monoclinic
_symmetry_Int_Tables_number 14
_symmetry_space_group_name_Hall '-P 2ybc'
_symmetry_space_group_name_H-M 'P 1 21/c 1'
_atom_sites_solution_hydrogens geom
_atom_sites_solution_primary direct
_atom_sites_solution_secondary difmap
_audit_conform_dict_location ftp://ftp.iucr.org/pub/cif_core.dic
_audit_conform_dict_name cif_core.dic
_audit_conform_dict_version 2.3
_audit_creation_date 2006-11-21T09:45:24-00:00
_audit_creation_method 'WinGX routine CIF_UPDATE'
_cell_angle_alpha 90
_cell_angle_beta 108.702(4)
_cell_angle_gamma 90
_cell_formula_units_Z 4
_cell_length_a 10.4793(6)
_cell_length_b 22.4925(13)
_cell_length_c 15.5746(9)
_cell_measurement_reflns_used 3761
_cell_measurement_temperature 100(2)
_cell_measurement_theta_max 27.08
_cell_measurement_theta_min 2.74
_cell_measurement_wavelength 0.71073
_cell_volume 3477.2(4)
_computing_cell_refinement 'Bruker SMART'
_computing_data_collection 'Bruker SMART'
_computing_data_reduction 'Bruker SAINT'
_computing_molecular_graphics 'Ortep-3 for Windows (Farrugia, 1997)'
_computing_publication_material 'WinGX publication routines (Farrugia, 1999)'
_computing_structure_refinement 'SHELXL-97 (Sheldrick, 1997)'
_computing_structure_solution 'SIR97 (Altomare et al., 1999)'
_diffrn_ambient_temperature 100(2)
_diffrn_detector 'CCD plate'
_diffrn_measured_fraction_theta_full 0.991
_diffrn_measured_fraction_theta_max 0.991
_diffrn_measurement_device_type 'APEXII, Bruker-AXS'
_diffrn_measurement_method 'CCD rotation images, thin slices'
_diffrn_radiation_monochromator graphite
_diffrn_radiation_probe x-ray
_diffrn_radiation_type MoK\a
_diffrn_radiation_wavelength 0.71073
_diffrn_reflns_av_R_equivalents 0.087
_diffrn_reflns_av_unetI/netI 0.0837
_diffrn_reflns_limit_h_max 11
_diffrn_reflns_limit_h_min -13
_diffrn_reflns_limit_k_max 29
_diffrn_reflns_limit_k_min -29
_diffrn_reflns_limit_l_max 20
_diffrn_reflns_limit_l_min -14
_diffrn_reflns_number 35729
_diffrn_reflns_theta_full 27.69
_diffrn_reflns_theta_max 27.69
_diffrn_reflns_theta_min 2.74
_exptl_absorpt_coefficient_mu 0.087
_exptl_absorpt_correction_T_max 0.997
_exptl_absorpt_correction_T_min 0.981
_exptl_absorpt_correction_type multi-scan
_exptl_absorpt_process_details
;
[Sheldrick, G.M. (2002). SADABS Bruker AXS Inc., Madison, Wisconsin, USA]
;
_exptl_crystal_colour colorless
_exptl_crystal_density_diffrn 1.15
_exptl_crystal_density_method 'not measured'
_exptl_crystal_description prism
_exptl_crystal_F_000 1296
_exptl_crystal_size_max 0.22
_exptl_crystal_size_mid 0.2
_exptl_crystal_size_min 0.03
_refine_diff_density_max 0.385
_refine_diff_density_min -0.345
_refine_diff_density_rms 0.058
_refine_ls_extinction_method none
_refine_ls_goodness_of_fit_ref 1.012
_refine_ls_hydrogen_treatment mixed
_refine_ls_matrix_type full
_refine_ls_number_parameters 403
_refine_ls_number_reflns 8082
_refine_ls_number_restraints 0
_refine_ls_restrained_S_all 1.012
_refine_ls_R_factor_all 0.1053
_refine_ls_R_factor_gt 0.0542
_refine_ls_shift/su_max 0.001
_refine_ls_shift/su_mean 0
_refine_ls_structure_factor_coef Fsqd
_refine_ls_weighting_details 'calc w=1/[\s^2^(Fo^2^)+(0.0571P)^2^+1.1791P] where P=(Fo^2^+2Fc^2^)/3'
_refine_ls_weighting_scheme calc
_refine_ls_wR_factor_gt 0.1196
_refine_ls_wR_factor_ref 0.1402
_reflns_number_gt 4998
_reflns_number_total 8082
_reflns_threshold_expression >2sigma(I)
_cod_data_source_file b812754a.txt
_cod_data_source_block job_3
_cod_original_cell_volume 3477.2(3)
_cod_original_sg_symbol_H-M 'P 21/c'
_cod_database_code 7052039

loop_
_symmetry_equiv_pos_as_xyz
'x, y, z'
'-x, y+1/2, -z+1/2'
'-x, -y, -z'
'x, -y-1/2, z-1/2'

loop_
_atom_site_label
_atom_site_type_symbol
_atom_site_fract_x
_atom_site_fract_y
_atom_site_fract_z
_atom_site_U_iso_or_equiv
_atom_site_adp_type
_atom_site_occupancy
_atom_site_calc_flag
_atom_site_refinement_flags
_atom_site_disorder_assembly
_atom_site_disorder_group
Mg1 Mg 0.82565(7) 0.24500(3) 0.72607(5) 0.01442(17) Uani 1 d . . .
N1 N 0.91125(17) 0.19627(7) 0.84944(12) 0.0162(4) Uani 1 d . . .
C1 C 0.8481(2) 0.18794(9) 0.91126(15) 0.0213(5) Uani 1 d . . .
H1 H 0.7606 0.2042 0.9 0.026 Uiso 1 calc R . .
C2 C 0.9057(2) 0.15667(10) 0.99029(16) 0.0241(5) Uani 1 d . . .
H2 H 0.8582 0.1512 1.0324 0.029 Uiso 1 calc R . .
C3 C 1.0337(2) 0.13332(9) 1.00743(15) 0.0250(5) Uani 1 d . . .
H3 H 1.0751 0.1113 1.0613 0.03 Uiso 1 calc R . .
C4 C 1.1002(2) 0.14239(9) 0.94538(15) 0.0208(5) Uani 1 d . . .
H4 H 1.1887 0.1274 0.9564 0.025 Uiso 1 calc R . .
C5 C 1.0361(2) 0.17379(8) 0.86623(14) 0.0158(4) Uani 1 d . . .
C6 C 1.0965(2) 0.18256(9) 0.79164(14) 0.0171(4) Uani 1 d . . .
H6A H 1.1959 0.184 0.818 0.021 Uiso 1 calc R . .
H6B H 1.0726 0.1484 0.7495 0.021 Uiso 1 calc R . .
N11 N 0.83476(17) 0.19760(7) 0.60626(12) 0.0184(4) Uani 1 d . . .
C11 C 0.7303(2) 0.16794(10) 0.54837(16) 0.0247(5) Uani 1 d . . .
H11 H 0.6491 0.1645 0.5628 0.03 Uiso 1 calc R . .
C12 C 0.7361(2) 0.14241(11) 0.46938(17) 0.0314(6) Uani 1 d . . .
H12 H 0.6601 0.1223 0.4299 0.038 Uiso 1 calc R . .
C13 C 0.8551(3) 0.14656(11) 0.44843(17) 0.0323(6) Uani 1 d . . .
H13 H 0.8617 0.1298 0.394 0.039 Uiso 1 calc R . .
C14 C 0.9635(2) 0.17549(10) 0.50829(16) 0.0251(5) Uani 1 d . . .
H14 H 1.0465 0.1781 0.4961 0.03 Uiso 1 calc R . .
C15 C 0.9507(2) 0.20062(9) 0.58606(14) 0.0179(5) Uani 1 d . . .
C16 C 1.0643(2) 0.23528(9) 0.65109(14) 0.0173(4) Uani 1 d . . .
H16A H 1.1513 0.2161 0.6557 0.021 Uiso 1 calc R . .
H16B H 1.0655 0.2761 0.6278 0.021 Uiso 1 calc R . .
N17 N 1.04819(16) 0.23783(7) 0.74114(11) 0.0143(4) Uani 1 d . . .
O21 O 0.84476(13) 0.32908(6) 0.72362(10) 0.0177(3) Uani 1 d . . .
C21 C 0.9403(2) 0.36709(9) 0.72284(14) 0.0146(4) Uani 1 d . . .
C22 C 1.0774(2) 0.35009(9) 0.75419(14) 0.0151(4) Uani 1 d . . .
C24 C 0.9082(2) 0.42678(9) 0.69144(14) 0.0156(4) Uani 1 d . . .
C25 C 0.7611(2) 0.44827(9) 0.66074(15) 0.0180(5) Uani 1 d . . .
C23 C 1.1194(2) 0.28950(9) 0.79495(14) 0.0160(4) Uani 1 d . . .
H23A H 1.2171 0.2847 0.8052 0.019 Uiso 1 calc R . .
H23B H 1.1058 0.2883 0.855 0.019 Uiso 1 calc R . .
C27 C 0.6686(2) 0.41154(10) 0.58168(16) 0.0245(5) Uani 1 d . . .
H27A H 0.5765 0.4271 0.5651 0.037 Uiso 1 calc R . .
H27B H 0.6693 0.3699 0.6003 0.037 Uiso 1 calc R . .
H27C H 0.7011 0.4143 0.5294 0.037 Uiso 1 calc R . .
C26 C 0.7064(2) 0.44435(10) 0.74122(16) 0.0221(5) Uani 1 d . . .
H26A H 0.6126 0.4579 0.7221 0.033 Uiso 1 calc R . .
H26B H 0.7609 0.4696 0.7908 0.033 Uiso 1 calc R . .
H26C H 0.7109 0.4031 0.7621 0.033 Uiso 1 calc R . .
C28 C 0.7488(2) 0.51319(9) 0.62829(17) 0.0257(5) Uani 1 d . . .
H28A H 0.654 0.5253 0.6093 0.038 Uiso 1 calc R . .
H28B H 0.7833 0.5168 0.577 0.038 Uiso 1 calc R . .
H28C H 0.8014 0.5388 0.6779 0.038 Uiso 1 calc R . .
C29 C 1.0144(2) 0.46552(9) 0.69679(14) 0.0169(4) Uani 1 d . . .
H29 H 0.9928 0.5052 0.6763 0.02 Uiso 1 calc R . .
C30 C 1.1502(2) 0.44979(9) 0.73024(14) 0.0166(4) Uani 1 d . . .
C31 C 1.1788(2) 0.39088(9) 0.75651(14) 0.0165(4) Uani 1 d . . .
H31 H 1.27 0.378 0.7766 0.02 Uiso 1 calc R . .
C32 C 1.2630(2) 0.49503(10) 0.73579(16) 0.0223(5) Uani 1 d . . .
C33 C 1.3922(2) 0.47924(11) 0.81154(19) 0.0352(6) Uani 1 d . . .
H33A H 1.4218 0.4393 0.801 0.053 Uiso 1 calc R . .
H33B H 1.3754 0.4801 0.8699 0.053 Uiso 1 calc R . .
H33C H 1.4626 0.5082 0.8124 0.053 Uiso 1 calc R . .
C34 C 1.2929(3) 0.49496(14) 0.64568(19) 0.0485(8) Uani 1 d . . .
H34A H 1.3188 0.4548 0.6332 0.073 Uiso 1 calc R . .
H34B H 1.3667 0.5226 0.6495 0.073 Uiso 1 calc R . .
H34C H 1.2122 0.5074 0.5967 0.073 Uiso 1 calc R . .
C35 C 1.2221(3) 0.55743(10) 0.7550(2) 0.0462(8) Uani 1 d . . .
H35A H 1.1392 0.569 0.7074 0.069 Uiso 1 calc R . .
H35B H 1.2941 0.5855 0.7561 0.069 Uiso 1 calc R . .
H35C H 1.2068 0.5579 0.8138 0.069 Uiso 1 calc R . .
O41 O 0.64829(14) 0.22867(7) 0.72461(11) 0.0254(4) Uani 1 d . . .
C41 C 0.5196(2) 0.24326(10) 0.69680(15) 0.0202(5) Uani 1 d . . .
C42 C 0.4684(3) 0.29530(11) 0.7106(2) 0.0334(6) Uani 1 d . . .
H42A H 0.527(3) 0.3278(13) 0.7451(19) 0.05 Uiso 1 d . . .
H42B H 0.373(3) 0.3020(12) 0.6887(19) 0.05 Uiso 1 d . . .
C43 C 0.4299(2) 0.19353(9) 0.64761(15) 0.0176(5) Uani 1 d . . .
C44 C 0.4001(2) 0.14658(9) 0.69811(15) 0.0182(5) Uani 1 d . . .
C45 C 0.4562(2) 0.14711(10) 0.80029(15) 0.0232(5) Uani 1 d . . .
H45A H 0.5091 0.1834 0.8204 0.035 Uiso 0.5 calc PR . .
H45B H 0.514 0.1123 0.8211 0.035 Uiso 0.5 calc PR . .
H45C H 0.3819 0.146 0.8256 0.035 Uiso 0.5 calc PR . .
H45D H 0.4276 0.1111 0.8244 0.035 Uiso 0.5 calc PR . .
H45E H 0.4227 0.1822 0.8237 0.035 Uiso 0.5 calc PR . .
H45F H 0.5548 0.1484 0.8191 0.035 Uiso 0.5 calc PR . .
C46 C 0.3214(2) 0.09972(9) 0.65274(16) 0.0232(5) Uani 1 d . . .
H46 H 0.2981 0.069 0.6869 0.028 Uiso 1 calc R . .
C47 C 0.2753(2) 0.09628(10) 0.55816(17) 0.0262(5) Uani 1 d . . .
C48 C 0.1911(3) 0.04426(11) 0.51003(19) 0.0387(7) Uani 1 d . . .
H48A H 0.1779 0.0165 0.5549 0.058 Uiso 0.5 calc PR . .
H48B H 0.2375 0.0239 0.4729 0.058 Uiso 0.5 calc PR . .
H48C H 0.1034 0.0587 0.471 0.058 Uiso 0.5 calc PR . .
H48D H 0.168 0.0495 0.4443 0.058 Uiso 0.5 calc PR . .
H48E H 0.1083 0.0421 0.5263 0.058 Uiso 0.5 calc PR . .
H48F H 0.2424 0.0074 0.5282 0.058 Uiso 0.5 calc PR . .
C49 C 0.3091(2) 0.14219(10) 0.50987(16) 0.0243(5) Uani 1 d . . .
H49 H 0.2803 0.1402 0.4456 0.029 Uiso 1 calc R . .
C50 C 0.3841(2) 0.19114(9) 0.55299(16) 0.0208(5) Uani 1 d . . .
C51 C 0.4161(2) 0.24041(10) 0.49675(17) 0.0281(5) Uani 1 d . . .
H51A H 0.469 0.2713 0.537 0.042 Uiso 0.5 calc PR . .
H51B H 0.332 0.2576 0.457 0.042 Uiso 0.5 calc PR . .
H51C H 0.468 0.2241 0.4599 0.042 Uiso 0.5 calc PR . .
H51D H 0.377 0.2308 0.4322 0.042 Uiso 0.5 calc PR . .
H51E H 0.514 0.2444 0.5122 0.042 Uiso 0.5 calc PR . .
H51F H 0.378 0.2779 0.5094 0.042 Uiso 0.5 calc PR . .

loop_
_atom_site_aniso_label
_atom_site_aniso_U_11
_atom_site_aniso_U_22
_atom_site_aniso_U_33
_atom_site_aniso_U_23
_atom_site_aniso_U_13
_atom_site_aniso_U_12
Mg1 0.0134(3) 0.0137(3) 0.0163(4) 0.0008(3) 0.0049(3) -0.0001(3)
N1 0.0169(9) 0.0153(8) 0.0171(10) 0.0003(7) 0.0063(8) -0.0020(7)
C1 0.0231(12) 0.0220(11) 0.0202(13) -0.0017(9) 0.0089(10) -0.0055(9)
C2 0.0316(13) 0.0239(12) 0.0191(13) 0.0002(10) 0.0116(10) -0.0089(10)
C3 0.0392(14) 0.0183(11) 0.0148(12) 0.0024(9) 0.0048(10) -0.0029(10)
C4 0.0241(12) 0.0154(10) 0.0200(12) -0.0006(9) 0.0031(10) 0.0015(9)
C5 0.0181(11) 0.0114(9) 0.0167(12) -0.0017(8) 0.0038(9) -0.0020(8)
C6 0.0159(11) 0.0154(10) 0.0202(12) 0.0009(9) 0.0059(9) 0.0028(8)
N11 0.0182(9) 0.0182(9) 0.0176(10) 0.0004(7) 0.0042(8) 0.0010(7)
C11 0.0219(12) 0.0255(12) 0.0245(13) -0.0026(10) 0.0042(10) 0.0001(9)
C12 0.0337(14) 0.0324(13) 0.0232(14) -0.0089(11) 0.0020(11) -0.0050(11)
C13 0.0432(16) 0.0326(14) 0.0217(14) -0.0072(11) 0.0115(12) -0.0021(11)
C14 0.0337(13) 0.0258(12) 0.0194(13) -0.0011(10) 0.0138(11) 0.0001(10)
C15 0.0218(11) 0.0164(10) 0.0160(12) 0.0028(8) 0.0066(9) 0.0027(8)
C16 0.0183(11) 0.0170(10) 0.0190(12) 0.0015(9) 0.0094(9) 0.0004(8)
N17 0.0170(9) 0.0121(8) 0.0144(9) -0.0003(7) 0.0060(7) -0.0002(7)
O21 0.0159(8) 0.0138(7) 0.0247(9) 0.0017(6) 0.0083(6) -0.0005(6)
C21 0.0152(10) 0.0163(10) 0.0135(11) -0.0021(8) 0.0063(8) -0.0023(8)
C22 0.0187(11) 0.0149(10) 0.0128(11) -0.0016(8) 0.0064(9) -0.0020(8)
C24 0.0182(11) 0.0172(10) 0.0133(11) -0.0010(8) 0.0074(9) 0.0011(8)
C25 0.0188(11) 0.0161(10) 0.0208(12) 0.0020(9) 0.0090(9) 0.0040(8)
C23 0.0125(10) 0.0168(10) 0.0175(11) -0.0004(9) 0.0031(9) -0.0010(8)
C27 0.0200(12) 0.0240(12) 0.0279(14) 0.0014(10) 0.0055(10) 0.0051(9)
C26 0.0228(12) 0.0207(11) 0.0275(13) 0.0019(10) 0.0145(10) 0.0042(9)
C28 0.0271(13) 0.0193(11) 0.0333(15) 0.0059(10) 0.0135(11) 0.0062(9)
C29 0.0218(11) 0.0128(10) 0.0178(12) 0.0007(8) 0.0090(9) 0.0005(8)
C30 0.0201(11) 0.0164(10) 0.0163(12) -0.0033(8) 0.0103(9) -0.0035(8)
C31 0.0159(11) 0.0187(10) 0.0157(12) -0.0022(9) 0.0063(9) 0.0000(8)
C32 0.0217(12) 0.0207(11) 0.0267(13) -0.0019(9) 0.0110(10) -0.0068(9)
C33 0.0233(13) 0.0348(14) 0.0451(17) 0.0039(12) 0.0076(12) -0.0122(11)
C34 0.0543(19) 0.0618(19) 0.0373(18) -0.0073(15) 0.0255(15) -0.0357(16)
C35 0.0325(15) 0.0174(12) 0.089(3) -0.0083(13) 0.0208(16) -0.0085(11)
O41 0.0131(8) 0.0252(8) 0.0355(10) 0.0062(7) 0.0047(7) -0.0016(6)
C41 0.0151(11) 0.0244(11) 0.0214(12) 0.0044(9) 0.0065(9) -0.0023(9)
C42 0.0228(13) 0.0262(13) 0.0520(18) -0.0077(12) 0.0129(13) -0.0031(11)
C43 0.0119(10) 0.0171(10) 0.0250(13) 0.0031(9) 0.0075(9) 0.0042(8)
C44 0.0146(11) 0.0181(10) 0.0235(12) 0.0021(9) 0.0085(9) 0.0036(8)
C45 0.0213(12) 0.0246(11) 0.0255(13) 0.0035(10) 0.0098(10) -0.0001(9)
C46 0.0233(12) 0.0171(11) 0.0299(14) 0.0036(10) 0.0094(10) 0.0013(9)
C47 0.0235(12) 0.0203(11) 0.0329(15) -0.0012(10) 0.0064(11) -0.0003(9)
C48 0.0442(16) 0.0266(13) 0.0403(17) -0.0029(12) 0.0065(13) -0.0095(12)
C49 0.0213(12) 0.0260(12) 0.0233(13) 0.0008(10) 0.0038(10) 0.0012(9)
C50 0.0143(11) 0.0215(11) 0.0254(13) 0.0043(9) 0.0046(9) 0.0025(9)
C51 0.0258(12) 0.0279(12) 0.0282(14) 0.0062(10) 0.0054(10) -0.0020(10)

loop_
_atom_type_symbol
_atom_type_description
_atom_type_scat_dispersion_real
_atom_type_scat_dispersion_imag
_atom_type_scat_source
C C 0.0033 0.0016 'International Tables Vol C Tables 4.2.6.8 and 6.1.1.4'
H H 0 0 'International Tables Vol C Tables 4.2.6.8 and 6.1.1.4'
N N 0.0061 0.0033 'International Tables Vol C Tables 4.2.6.8 and 6.1.1.4'
O O 0.0106 0.006 'International Tables Vol C Tables 4.2.6.8 and 6.1.1.4'
Mg Mg 0.0486 0.0363 'International Tables Vol C Tables 4.2.6.8 and 6.1.1.4'

loop_
_geom_angle_atom_site_label_1
_geom_angle_atom_site_label_2
_geom_angle_atom_site_label_3
_geom_angle
_geom_angle_site_symmetry_1
_geom_angle_site_symmetry_3
_geom_angle_publ_flag
O41 Mg1 O21 107.61(7) . . ?
O41 Mg1 N1 92.22(7) . . ?
O21 Mg1 N1 120.65(7) . . ?
O41 Mg1 N11 102.00(7) . . ?
O21 Mg1 N11 115.82(7) . . ?
N1 Mg1 N11 113.39(7) . . ?
O41 Mg1 N17 163.93(7) . . ?
O21 Mg1 N17 87.80(6) . . ?
N1 Mg1 N17 75.56(6) . . ?
N11 Mg1 N17 74.24(7) . . ?
C1 N1 C5 118.60(18) . . ?
C1 N1 Mg1 123.55(14) . . ?
C5 N1 Mg1 117.84(13) . . ?
N1 C1 C2 122.4(2) . . ?
N1 C1 H1 118.8 . . ?
C2 C1 H1 118.8 . . ?
C1 C2 C3 119.0(2) . . ?
C1 C2 H2 120.5 . . ?
C3 C2 H2 120.5 . . ?
C4 C3 C2 119.1(2) . . ?
C4 C3 H3 120.5 . . ?
C2 C3 H3 120.5 . . ?
C3 C4 C5 119.2(2) . . ?
C3 C4 H4 120.4 . . ?
C5 C4 H4 120.4 . . ?
N1 C5 C4 121.64(19) . . ?
N1 C5 C6 115.08(18) . . ?
C4 C5 C6 123.21(19) . . ?
N17 C6 C5 111.46(16) . . ?
N17 C6 H6A 109.3 . . ?
C5 C6 H6A 109.3 . . ?
N17 C6 H6B 109.3 . . ?
C5 C6 H6B 109.3 . . ?
H6A C6 H6B 108 . . ?
C11 N11 C15 117.81(19) . . ?
C11 N11 Mg1 124.41(15) . . ?
C15 N11 Mg1 117.69(14) . . ?
N11 C11 C12 123.0(2) . . ?
N11 C11 H11 118.5 . . ?
C12 C11 H11 118.5 . . ?
C11 C12 C13 118.8(2) . . ?
C11 C12 H12 120.6 . . ?
C13 C12 H12 120.6 . . ?
C14 C13 C12 118.6(2) . . ?
C14 C13 H13 120.7 . . ?
C12 C13 H13 120.7 . . ?
C13 C14 C15 119.7(2) . . ?
C13 C14 H14 120.2 . . ?
C15 C14 H14 120.2 . . ?
N11 C15 C14 122.1(2) . . ?
N11 C15 C16 116.39(18) . . ?
C14 C15 C16 121.48(19) . . ?
N17 C16 C15 110.75(17) . . ?
N17 C16 H16A 109.5 . . ?
C15 C16 H16A 109.5 . . ?
N17 C16 H16B 109.5 . . ?
C15 C16 H16B 109.5 . . ?
H16A C16 H16B 108.1 . . ?
C16 N17 C6 110.65(15) . . ?
C16 N17 C23 112.29(16) . . ?
C6 N17 C23 109.56(16) . . ?
C16 N17 Mg1 109.44(12) . . ?
C6 N17 Mg1 106.31(12) . . ?
C23 N17 Mg1 108.39(11) . . ?
C21 O21 Mg1 136.81(13) . . ?
O21 C21 C22 120.76(18) . . ?
O21 C21 C24 121.01(18) . . ?
C22 C21 C24 118.22(18) . . ?
C31 C22 C21 120.81(18) . . ?
C31 C22 C23 117.82(18) . . ?
C21 C22 C23 121.08(17) . . ?
C29 C24 C21 118.04(18) . . ?
C29 C24 C25 121.54(18) . . ?
C21 C24 C25 120.21(17) . . ?
C28 C25 C24 111.74(17) . . ?
C28 C25 C26 107.98(17) . . ?
C24 C25 C26 109.06(17) . . ?
C28 C25 C27 106.38(18) . . ?
C24 C25 C27 113.01(17) . . ?
C26 C25 C27 108.49(18) . . ?
N17 C23 C22 116.32(17) . . ?
N17 C23 H23A 108.2 . . ?
C22 C23 H23A 108.2 . . ?
N17 C23 H23B 108.2 . . ?
C22 C23 H23B 108.2 . . ?
H23A C23 H23B 107.4 . . ?
C25 C27 H27A 109.5 . . ?
C25 C27 H27B 109.5 . . ?
H27A C27 H27B 109.5 . . ?
C25 C27 H27C 109.5 . . ?
H27A C27 H27C 109.5 . . ?
H27B C27 H27C 109.5 . . ?
C25 C26 H26A 109.5 . . ?
C25 C26 H26B 109.5 . . ?
H26A C26 H26B 109.5 . . ?
C25 C26 H26C 109.5 . . ?
H26A C26 H26C 109.5 . . ?
H26B C26 H26C 109.5 . . ?
C25 C28 H28A 109.5 . . ?
C25 C28 H28B 109.5 . . ?
H28A C28 H28B 109.5 . . ?
C25 C28 H28C 109.5 . . ?
H28A C28 H28C 109.5 . . ?
H28B C28 H28C 109.5 . . ?
C24 C29 C30 124.26(19) . . ?
C24 C29 H29 117.9 . . ?
C30 C29 H29 117.9 . . ?
C31 C30 C29 116.68(18) . . ?
C31 C30 C32 121.58(19) . . ?
C29 C30 C32 121.73(18) . . ?
C30 C31 C22 121.90(19) . . ?
C30 C31 H31 119.1 . . ?
C22 C31 H31 119.1 . . ?
C35 C32 C33 107.4(2) . . ?
C35 C32 C34 109.5(2) . . ?
C33 C32 C34 108.4(2) . . ?
C35 C32 C30 111.12(18) . . ?
C33 C32 C30 111.37(18) . . ?
C34 C32 C30 109.03(19) . . ?
C32 C33 H33A 109.5 . . ?
C32 C33 H33B 109.5 . . ?
H33A C33 H33B 109.5 . . ?
C32 C33 H33C 109.5 . . ?
H33A C33 H33C 109.5 . . ?
H33B C33 H33C 109.5 . . ?
C32 C34 H34A 109.5 . . ?
C32 C34 H34B 109.5 . . ?
H34A C34 H34B 109.5 . . ?
C32 C34 H34C 109.5 . . ?
H34A C34 H34C 109.5 . . ?
H34B C34 H34C 109.5 . . ?
C32 C35 H35A 109.5 . . ?
C32 C35 H35B 109.5 . . ?
H35A C35 H35B 109.5 . . ?
C32 C35 H35C 109.5 . . ?
H35A C35 H35C 109.5 . . ?
H35B C35 H35C 109.5 . . ?
C41 O41 Mg1 148.74(14) . . ?
O41 C41 C42 126.0(2) . . ?
O41 C41 C43 112.88(18) . . ?
C42 C41 C43 121.1(2) . . ?
C41 C42 H42A 121.4(16) . . ?
C41 C42 H42B 120.6(17) . . ?
H42A C42 H42B 118(2) . . ?
C50 C43 C44 119.8(2) . . ?
C50 C43 C41 120.88(19) . . ?
C44 C43 C41 119.1(2) . . ?
C46 C44 C43 119.2(2) . . ?
C46 C44 C45 120.74(19) . . ?
C43 C44 C45 120.06(19) . . ?
C44 C45 H45A 109.5 . . ?
C44 C45 H45B 109.5 . . ?
H45A C45 H45B 109.5 . . ?
C44 C45 H45C 109.5 . . ?
H45A C45 H45C 109.5 . . ?
H45B C45 H45C 109.5 . . ?
C44 C45 H45D 109.5 . . ?
H45A C45 H45D 141.1 . . ?
H45B C45 H45D 56.3 . . ?
H45C C45 H45D 56.3 . . ?
C44 C45 H45E 109.5 . . ?
H45A C45 H45E 56.3 . . ?
H45B C45 H45E 141.1 . . ?
H45C C45 H45E 56.3 . . ?
H45D C45 H45E 109.5 . . ?
C44 C45 H45F 109.5 . . ?
H45A C45 H45F 56.3 . . ?
H45B C45 H45F 56.3 . . ?
H45C C45 H45F 141.1 . . ?
H45D C45 H45F 109.5 . . ?
H45E C45 H45F 109.5 . . ?
C44 C46 C47 121.9(2) . . ?
C44 C46 H46 119.1 . . ?
C47 C46 H46 119.1 . . ?
C49 C47 C46 117.9(2) . . ?
C49 C47 C48 121.1(2) . . ?
C46 C47 C48 121.0(2) . . ?
C47 C48 H48A 109.5 . . ?
C47 C48 H48B 109.5 . . ?
H48A C48 H48B 109.5 . . ?
C47 C48 H48C 109.5 . . ?
H48A C48 H48C 109.5 . . ?
H48B C48 H48C 109.5 . . ?
C47 C48 H48D 109.5 . . ?
H48A C48 H48D 141.1 . . ?
H48B C48 H48D 56.3 . . ?
H48C C48 H48D 56.3 . . ?
C47 C48 H48E 109.5 . . ?
H48A C48 H48E 56.3 . . ?
H48B C48 H48E 141.1 . . ?
H48C C48 H48E 56.3 . . ?
H48D C48 H48E 109.5 . . ?
C47 C48 H48F 109.5 . . ?
H48A C48 H48F 56.3 . . ?
H48B C48 H48F 56.3 . . ?
H48C C48 H48F 141.1 . . ?
H48D C48 H48F 109.5 . . ?
H48E C48 H48F 109.5 . . ?
C47 C49 C50 121.9(2) . . ?
C47 C49 H49 119 . . ?
C50 C49 H49 119 . . ?
C49 C50 C43 119.2(2) . . ?
C49 C50 C51 119.6(2) . . ?
C43 C50 C51 121.1(2) . . ?
C50 C51 H51A 109.5 . . ?
C50 C51 H51B 109.5 . . ?
H51A C51 H51B 109.5 . . ?
C50 C51 H51C 109.5 . . ?
H51A C51 H51C 109.5 . . ?
H51B C51 H51C 109.5 . . ?
C50 C51 H51D 109.5 . . ?
H51A C51 H51D 141.1 . . ?
H51B C51 H51D 56.3 . . ?
H51C C51 H51D 56.3 . . ?
C50 C51 H51E 109.5 . . ?
H51A C51 H51E 56.3 . . ?
H51B C51 H51E 141.1 . . ?
H51C C51 H51E 56.3 . . ?
H51D C51 H51E 109.5 . . ?
C50 C51 H51F 109.5 . . ?
H51A C51 H51F 56.3 . . ?
H51B C51 H51F 56.3 . . ?
H51C C51 H51F 141.1 . . ?
H51D C51 H51F 109.5 . . ?
H51E C51 H51F 109.5 . . ?

loop_
_geom_bond_atom_site_label_1
_geom_bond_atom_site_label_2
_geom_bond_distance
_geom_bond_site_symmetry_2
_geom_bond_publ_flag
Mg1 O41 1.8876(16) . ?
Mg1 O21 1.9032(15) . ?
Mg1 N1 2.1430(18) . ?
Mg1 N11 2.1777(19) . ?
Mg1 N17 2.2734(17) . ?
N1 C1 1.345(3) . ?
N1 C5 1.348(3) . ?
C1 C2 1.377(3) . ?
C1 H1 0.95 . ?
C2 C3 1.385(3) . ?
C2 H2 0.95 . ?
C3 C4 1.376(3) . ?
C3 H3 0.95 . ?
C4 C5 1.392(3) . ?
C4 H4 0.95 . ?
C5 C6 1.504(3) . ?
C6 N17 1.471(2) . ?
C6 H6A 0.99 . ?
C6 H6B 0.99 . ?
N11 C11 1.350(3) . ?
N11 C15 1.351(3) . ?
C11 C12 1.377(3) . ?
C11 H11 0.95 . ?
C12 C13 1.390(3) . ?
C12 H12 0.95 . ?
C13 C14 1.380(3) . ?
C13 H13 0.95 . ?
C14 C15 1.382(3) . ?
C14 H14 0.95 . ?
C15 C16 1.509(3) . ?
C16 N17 1.466(3) . ?
C16 H16A 0.99 . ?
C16 H16B 0.99 . ?
N17 C23 1.486(2) . ?
O21 C21 1.319(2) . ?
C21 C22 1.415(3) . ?
C21 C24 1.431(3) . ?
C22 C31 1.396(3) . ?
C22 C23 1.508(3) . ?
C24 C29 1.395(3) . ?
C24 C25 1.538(3) . ?
C25 C28 1.537(3) . ?
C25 C26 1.539(3) . ?
C25 C27 1.540(3) . ?
C23 H23A 0.99 . ?
C23 H23B 0.99 . ?
C27 H27A 0.98 . ?
C27 H27B 0.98 . ?
C27 H27C 0.98 . ?
C26 H26A 0.98 . ?
C26 H26B 0.98 . ?
C26 H26C 0.98 . ?
C28 H28A 0.98 . ?
C28 H28B 0.98 . ?
C28 H28C 0.98 . ?
C29 C30 1.396(3) . ?
C29 H29 0.95 . ?
C30 C31 1.391(3) . ?
C30 C32 1.541(3) . ?
C31 H31 0.95 . ?
C32 C35 1.525(3) . ?
C32 C33 1.526(3) . ?
C32 C34 1.533(3) . ?
C33 H33A 0.98 . ?
C33 H33B 0.98 . ?
C33 H33C 0.98 . ?
C34 H34A 0.98 . ?
C34 H34B 0.98 . ?
C34 H34C 0.98 . ?
C35 H35A 0.98 . ?
C35 H35B 0.98 . ?
C35 H35C 0.98 . ?
O41 C41 1.319(2) . ?
C41 C42 1.333(3) . ?
C41 C43 1.503(3) . ?
C42 H42A 1.00(3) . ?
C42 H42B 0.96(3) . ?
C43 C50 1.397(3) . ?
C43 C44 1.410(3) . ?
C44 C46 1.384(3) . ?
C44 C45 1.509(3) . ?
C45 H45A 0.98 . ?
C45 H45B 0.98 . ?
C45 H45C 0.98 . ?
C45 H45D 0.98 . ?
C45 H45E 0.98 . ?
C45 H45F 0.98 . ?
C46 C47 1.397(3) . ?
C46 H46 0.95 . ?
C47 C49 1.389(3) . ?
C47 C48 1.512(3) . ?
C48 H48A 0.98 . ?
C48 H48B 0.98 . ?
C48 H48C 0.98 . ?
C48 H48D 0.98 . ?
C48 H48E 0.98 . ?
C48 H48F 0.98 . ?
C49 C50 1.394(3) . ?
C49 H49 0.95 . ?
C50 C51 1.515(3) . ?
C51 H51A 0.98 . ?
C51 H51B 0.98 . ?
C51 H51C 0.98 . ?
C51 H51D 0.98 . ?
C51 H51E 0.98 . ?
C51 H51F 0.98 . ?

loop_
_geom_torsion_atom_site_label_1
_geom_torsion_atom_site_label_2
_geom_torsion_atom_site_label_3
_geom_torsion_atom_site_label_4
_geom_torsion
_geom_torsion_site_symmetry_1
_geom_torsion_site_symmetry_2
_geom_torsion_site_symmetry_3
_geom_torsion_site_symmetry_4
_geom_torsion_publ_flag
O41 Mg1 N1 C1 -26.02(17) . . . . ?
O21 Mg1 N1 C1 86.00(17) . . . . ?
N11 Mg1 N1 C1 -130.11(16) . . . . ?
N17 Mg1 N1 C1 164.54(17) . . . . ?
O41 Mg1 N1 C5 155.21(15) . . . . ?
O21 Mg1 N1 C5 -92.77(15) . . . . ?
N11 Mg1 N1 C5 51.12(16) . . . . ?
N17 Mg1 N1 C5 -14.23(14) . . . . ?
C5 N1 C1 C2 -0.9(3) . . . . ?
Mg1 N1 C1 C2 -179.66(16) . . . . ?
N1 C1 C2 C3 0.6(3) . . . . ?
C1 C2 C3 C4 0.5(3) . . . . ?
C2 C3 C4 C5 -1.2(3) . . . . ?
C1 N1 C5 C4 0.1(3) . . . . ?
Mg1 N1 C5 C4 178.94(15) . . . . ?
C1 N1 C5 C6 177.17(18) . . . . ?
Mg1 N1 C5 C6 -4.0(2) . . . . ?
C3 C4 C5 N1 1.0(3) . . . . ?
C3 C4 C5 C6 -175.86(19) . . . . ?
N1 C5 C6 N17 31.1(2) . . . . ?
C4 C5 C6 N17 -151.93(19) . . . . ?
O41 Mg1 N11 C11 2.75(18) . . . . ?
O21 Mg1 N11 C11 -113.77(17) . . . . ?
N1 Mg1 N11 C11 100.51(17) . . . . ?
N17 Mg1 N11 C11 166.65(18) . . . . ?
O41 Mg1 N11 C15 179.25(14) . . . . ?
O21 Mg1 N11 C15 62.73(16) . . . . ?
N1 Mg1 N11 C15 -82.99(16) . . . . ?
N17 Mg1 N11 C15 -16.85(14) . . . . ?
C15 N11 C11 C12 -1.8(3) . . . . ?
Mg1 N11 C11 C12 174.67(18) . . . . ?
N11 C11 C12 C13 0.8(4) . . . . ?
C11 C12 C13 C14 0.8(4) . . . . ?
C12 C13 C14 C15 -1.4(4) . . . . ?
C11 N11 C15 C14 1.2(3) . . . . ?
Mg1 N11 C15 C14 -175.53(16) . . . . ?
C11 N11 C15 C16 178.65(18) . . . . ?
Mg1 N11 C15 C16 1.9(2) . . . . ?
C13 C14 C15 N11 0.4(3) . . . . ?
C13 C14 C15 C16 -176.9(2) . . . . ?
N11 C15 C16 N17 23.9(2) . . . . ?
C14 C15 C16 N17 -158.66(19) . . . . ?
C15 C16 N17 C6 80.8(2) . . . . ?
C15 C16 N17 C23 -156.48(16) . . . . ?
C15 C16 N17 Mg1 -36.07(18) . . . . ?
C5 C6 N17 C16 -158.59(16) . . . . ?
C5 C6 N17 C23 77.1(2) . . . . ?
C5 C6 N17 Mg1 -39.84(18) . . . . ?
O41 Mg1 N17 C16 106.9(3) . . . . ?
O21 Mg1 N17 C16 -89.24(13) . . . . ?
N1 Mg1 N17 C16 148.30(13) . . . . ?
N11 Mg1 N17 C16 28.39(12) . . . . ?
O41 Mg1 N17 C6 -12.7(3) . . . . ?
O21 Mg1 N17 C6 151.22(13) . . . . ?
N1 Mg1 N17 C6 28.76(12) . . . . ?
N11 Mg1 N17 C6 -91.15(13) . . . . ?
O41 Mg1 N17 C23 -130.4(3) . . . . ?
O21 Mg1 N17 C23 33.52(13) . . . . ?
N1 Mg1 N17 C23 -88.94(13) . . . . ?
N11 Mg1 N17 C23 151.15(13) . . . . ?
O41 Mg1 O21 C21 -179.39(19) . . . . ?
N1 Mg1 O21 C21 77.0(2) . . . . ?
N11 Mg1 O21 C21 -66.1(2) . . . . ?
N17 Mg1 O21 C21 5.2(2) . . . . ?
Mg1 O21 C21 C22 -21.6(3) . . . . ?
Mg1 O21 C21 C24 159.20(16) . . . . ?
O21 C21 C22 C31 -177.62(19) . . . . ?
C24 C21 C22 C31 1.6(3) . . . . ?
O21 C21 C22 C23 -4.0(3) . . . . ?
C24 C21 C22 C23 175.20(18) . . . . ?
O21 C21 C24 C29 176.77(18) . . . . ?
C22 C21 C24 C29 -2.4(3) . . . . ?
O21 C21 C24 C25 2.0(3) . . . . ?
C22 C21 C24 C25 -177.23(18) . . . . ?
C29 C24 C25 C28 6.3(3) . . . . ?
C21 C24 C25 C28 -179.09(19) . . . . ?
C29 C24 C25 C26 -113.0(2) . . . . ?
C21 C24 C25 C26 61.6(2) . . . . ?
C29 C24 C25 C27 126.2(2) . . . . ?
C21 C24 C25 C27 -59.1(3) . . . . ?
C16 N17 C23 C22 58.9(2) . . . . ?
C6 N17 C23 C22 -177.70(17) . . . . ?
Mg1 N17 C23 C22 -62.09(19) . . . . ?
C31 C22 C23 N17 -135.17(19) . . . . ?
C21 C22 C23 N17 51.0(3) . . . . ?
C21 C24 C29 C30 0.5(3) . . . . ?
C25 C24 C29 C30 175.19(19) . . . . ?
C24 C29 C30 C31 2.4(3) . . . . ?
C24 C29 C30 C32 -179.0(2) . . . . ?
C29 C30 C31 C22 -3.3(3) . . . . ?
C32 C30 C31 C22 178.08(19) . . . . ?
C21 C22 C31 C30 1.4(3) . . . . ?
C23 C22 C31 C30 -172.45(19) . . . . ?
C31 C30 C32 C35 -148.6(2) . . . . ?
C29 C30 C32 C35 32.8(3) . . . . ?
C31 C30 C32 C33 -28.9(3) . . . . ?
C29 C30 C32 C33 152.5(2) . . . . ?
C31 C30 C32 C34 90.7(3) . . . . ?
C29 C30 C32 C34 -87.9(3) . . . . ?
O21 Mg1 O41 C41 34.1(3) . . . . ?
N1 Mg1 O41 C41 157.3(3) . . . . ?
N11 Mg1 O41 C41 -88.2(3) . . . . ?
N17 Mg1 O41 C41 -162.8(3) . . . . ?
Mg1 O41 C41 C42 -56.9(4) . . . . ?
Mg1 O41 C41 C43 124.5(3) . . . . ?
O41 C41 C43 C50 -97.7(2) . . . . ?
C42 C41 C43 C50 83.6(3) . . . . ?
O41 C41 C43 C44 77.6(2) . . . . ?
C42 C41 C43 C44 -101.1(3) . . . . ?
C50 C43 C44 C46 -2.3(3) . . . . ?
C41 C43 C44 C46 -177.72(19) . . . . ?
C50 C43 C44 C45 176.32(19) . . . . ?
C41 C43 C44 C45 0.9(3) . . . . ?
C43 C44 C46 C47 2.8(3) . . . . ?
C45 C44 C46 C47 -175.9(2) . . . . ?
C44 C46 C47 C49 -0.9(3) . . . . ?
C44 C46 C47 C48 179.1(2) . . . . ?
C46 C47 C49 C50 -1.4(3) . . . . ?
C48 C47 C49 C50 178.6(2) . . . . ?
C47 C49 C50 C43 1.8(3) . . . . ?
C47 C49 C50 C51 -179.0(2) . . . . ?
C44 C43 C50 C49 0.1(3) . . . . ?
C41 C43 C50 C49 175.43(19) . . . . ?
C44 C43 C50 C51 -179.11(19) . . . . ?
C41 C43 C50 C51 -3.8(3) . . . . ?
